data_7702850
loop_
_publ_author_name
'Coombs, Deborah L.'
'Aldridge, Simon'
'Jones, Cameron'

_publ_section_title
;
 Synthetic, structural and reaction chemistry of transition metal
 complexes containing the mesitylborylene ligand
;
_journal_issue 20
_journal_name_full 'Journal of the Chemical Society, Dalton Transactions'
_journal_page_first 3851
_journal_paper_doi 10.1039/b206348b
_journal_year 2002
_chemical_formula_sum 'C21 H26 B Br Fe O2'
_chemical_formula_weight 456.99
_space_group_IT_number 14
_space_group_name_Hall '-P 2ybc'
_space_group_name_H-M_alt 'P 1 21/c 1'
_symmetry_cell_setting monoclinic
_symmetry_space_group_name_H-M 'P 1 21/c 1'
_atom_sites_solution_hydrogens geom
_atom_sites_solution_primary direct
_atom_sites_solution_secondary difmap
_audit_creation_method SHELXL-97
_cell_angle_alpha 90.00
_cell_angle_beta 110.41(3)
_cell_angle_gamma 90.00
_cell_formula_units_Z 4
_cell_length_a 9.6640(19)
_cell_length_b 17.437(4)
_cell_length_c 13.127(3)
_cell_measurement_temperature 150(2)
_cell_volume 2073.2(9)
_computing_structure_refinement 'SHELXL-97 (Sheldrick, 1997)'
_computing_structure_solution 'SHELXS-97 (Sheldrick, 1990)'
_diffrn_ambient_temperature 293(2)
_diffrn_measured_fraction_theta_full 0.997
_diffrn_measured_fraction_theta_max 0.997
_diffrn_measurement_device_type 'nonius Kappa CCD'
_diffrn_radiation_monochromator graphite
_diffrn_radiation_source 'fine-focus sealed tube'
_diffrn_radiation_type MoK\a
_diffrn_radiation_wavelength 0.71073
_diffrn_reflns_av_R_equivalents 0.0516
_diffrn_reflns_av_sigmaI/netI 0.0284
_diffrn_reflns_limit_h_max 12
_diffrn_reflns_limit_h_min -12
_diffrn_reflns_limit_k_max 22
_diffrn_reflns_limit_k_min -22
_diffrn_reflns_limit_l_max 17
_diffrn_reflns_limit_l_min -17
_diffrn_reflns_number 34838
_diffrn_reflns_theta_full 27.46
_diffrn_reflns_theta_max 27.46
_diffrn_reflns_theta_min 3.24
_exptl_absorpt_coefficient_mu 2.666
_exptl_absorpt_correction_T_max 0.59
_exptl_absorpt_correction_T_min 0.50
_exptl_absorpt_correction_type Sortav
_exptl_crystal_colour colourless
_exptl_crystal_density_diffrn 1.464
_exptl_crystal_density_method 'not measured'
_exptl_crystal_description prism
_exptl_crystal_F_000 936
_exptl_crystal_size_max 0.30
_exptl_crystal_size_mid 0.30
_exptl_crystal_size_min 0.20
_refine_diff_density_max 0.480
_refine_diff_density_min -0.773
_refine_diff_density_rms 0.072
_refine_ls_extinction_method none
_refine_ls_goodness_of_fit_ref 1.069
_refine_ls_hydrogen_treatment mixed
_refine_ls_matrix_type full
_refine_ls_number_parameters 243
_refine_ls_number_reflns 4735
_refine_ls_number_restraints 0
_refine_ls_restrained_S_all 1.069
_refine_ls_R_factor_all 0.0401
_refine_ls_R_factor_gt 0.0316
_refine_ls_shift/su_max 0.001
_refine_ls_shift/su_mean 0.000
_refine_ls_structure_factor_coef Fsqd
_refine_ls_weighting_details 'calc w=1/[\s^2^(Fo^2^)+(0.0259P)^2^+1.8866P] where P=(Fo^2^+2Fc^2^)/3'
_refine_ls_weighting_scheme calc
_refine_ls_wR_factor_gt 0.0674
_refine_ls_wR_factor_ref 0.0704
_reflns_number_gt 4107
_reflns_number_total 4735
_reflns_threshold_expression >2sigma(I)
_cod_data_source_file b206348b.txt
_cod_data_source_block cj_181
_cod_original_cell_volume 2073.2(7)
_cod_original_sg_symbol_H-M P2(1)/c
_cod_database_code 7702850

loop_
_symmetry_equiv_pos_as_xyz
'x, y, z'
'-x, y+1/2, -z+1/2'
'-x, -y, -z'
'x, -y-1/2, z-1/2'

loop_
_atom_site_label
_atom_site_type_symbol
_atom_site_fract_x
_atom_site_fract_y
_atom_site_fract_z
_atom_site_U_iso_or_equiv
_atom_site_adp_type
_atom_site_occupancy
_atom_site_symmetry_multiplicity
_atom_site_calc_flag
_atom_site_refinement_flags
Br1 Br 0.87675(2) 0.189942(14) 0.42478(2) 0.03309(8) Uani 1 1 d .
Fe1 Fe 0.50760(3) 0.154604(16) 0.28560(2) 0.01459(8) Uani 1 1 d .
O1 O 0.5826(2) 0.15860(10) 0.51903(13) 0.0369(4) Uani 1 1 d .
O2 O 0.5953(2) 0.31089(10) 0.26230(16) 0.0432(5) Uani 1 1 d .
C1 C 0.7939(2) 0.06734(11) 0.26507(16) 0.0168(4) Uani 1 1 d .
C2 C 0.8307(2) 0.08265(13) 0.17213(18) 0.0232(4) Uani 1 1 d .
C3 C 0.9015(3) 0.02650(15) 0.13272(19) 0.0308(5) Uani 1 1 d .
H3 H 0.9222 0.0365 0.0699 0.037 Uiso 1 1 calc R
C4 C 0.9423(3) -0.04381(14) 0.1839(2) 0.0305(5) Uani 1 1 d .
C5 C 0.9095(2) -0.05763(13) 0.27761(19) 0.0260(5) Uani 1 1 d .
H5 H 0.9377 -0.1040 0.3140 0.031 Uiso 1 1 calc R
C6 C 0.8356(2) -0.00366(12) 0.31796(17) 0.0199(4) Uani 1 1 d .
C7 C 0.8017(3) 0.16058(15) 0.1186(2) 0.0341(6) Uani 1 1 d .
H7A H 0.8853 0.1933 0.1518 0.051 Uiso 1 1 calc R
H7B H 0.7156 0.1827 0.1274 0.051 Uiso 1 1 calc R
H7C H 0.7859 0.1553 0.0426 0.051 Uiso 1 1 calc R
C8 C 1.0204(3) -0.10345(18) 0.1401(3) 0.0502(8) Uani 1 1 d .
H8A H 0.9571 -0.1193 0.0691 0.075 Uiso 1 1 calc R
H8B H 1.0442 -0.1470 0.1878 0.075 Uiso 1 1 calc R
H8C H 1.1095 -0.0820 0.1355 0.075 Uiso 1 1 calc R
C9 C 0.8018(2) -0.02200(13) 0.41955(18) 0.0281(5) Uani 1 1 d .
H9A H 0.6970 -0.0269 0.4014 0.042 Uiso 1 1 calc R
H9B H 0.8381 0.0186 0.4715 0.042 Uiso 1 1 calc R
H9C H 0.8490 -0.0693 0.4501 0.042 Uiso 1 1 calc R
C10 C 0.4124(2) 0.05989(12) 0.17939(16) 0.0195(4) Uani 1 1 d .
C11 C 0.3566(2) 0.06259(12) 0.26646(17) 0.0211(4) Uani 1 1 d .
C12 C 0.2816(2) 0.13451(14) 0.26079(18) 0.0253(5) Uani 1 1 d .
C13 C 0.2935(2) 0.17620(13) 0.17205(18) 0.0266(5) Uani 1 1 d .
C14 C 0.3768(2) 0.13050(13) 0.12218(16) 0.0217(4) Uani 1 1 d .
C15 C 0.4759(2) -0.00917(13) 0.14429(19) 0.0268(5) Uani 1 1 d .
H15A H 0.3981 -0.0376 0.0919 0.040 Uiso 1 1 calc R
H15B H 0.5237 -0.0410 0.2062 0.040 Uiso 1 1 calc R
H15C H 0.5465 0.0068 0.1121 0.040 Uiso 1 1 calc R
C16 C 0.3592(3) -0.00128(14) 0.34363(19) 0.0322(5) Uani 1 1 d .
H16A H 0.2645 -0.0260 0.3208 0.048 Uiso 1 1 calc R
H16B H 0.3811 0.0192 0.4154 0.048 Uiso 1 1 calc R
H16C H 0.4336 -0.0379 0.3440 0.048 Uiso 1 1 calc R
C17 C 0.1982(3) 0.15702(18) 0.3340(2) 0.0410(6) Uani 1 1 d .
H17A H 0.1809 0.2113 0.3290 0.061 Uiso 1 1 calc R
H17B H 0.2551 0.1436 0.4077 0.061 Uiso 1 1 calc R
H17C H 0.1054 0.1305 0.3119 0.061 Uiso 1 1 calc R
C18 C 0.2270(3) 0.25322(17) 0.1333(2) 0.0470(7) Uani 1 1 d .
H18A H 0.1284 0.2467 0.0826 0.071 Uiso 1 1 calc R
H18B H 0.2856 0.2794 0.0984 0.071 Uiso 1 1 calc R
H18C H 0.2243 0.2829 0.1942 0.071 Uiso 1 1 calc R
C19 C 0.4014(3) 0.14945(15) 0.01821(18) 0.0326(5) Uani 1 1 d .
H19A H 0.4910 0.1257 0.0182 0.049 Uiso 1 1 calc R
H19B H 0.4089 0.2040 0.0122 0.049 Uiso 1 1 calc R
H19C H 0.3199 0.1307 -0.0423 0.049 Uiso 1 1 calc R
C20 C 0.5574(2) 0.15723(12) 0.42714(17) 0.0214(4) Uani 1 1 d .
C21 C 0.5632(2) 0.24857(13) 0.27202(18) 0.0257(5) Uani 1 1 d .
B1 B 0.7165(2) 0.12931(13) 0.31348(18) 0.0173(4) Uani 1 1 d .

loop_
_atom_site_aniso_label
_atom_site_aniso_U_11
_atom_site_aniso_U_22
_atom_site_aniso_U_33
_atom_site_aniso_U_23
_atom_site_aniso_U_13
_atom_site_aniso_U_12
Br1 0.01729(12) 0.03517(14) 0.04150(15) -0.01956(11) 0.00354(9) -0.00458(9)
Fe1 0.01359(14) 0.01490(14) 0.01451(14) -0.00061(10) 0.00393(10) 0.00165(10)
O1 0.0507(11) 0.0423(10) 0.0179(8) -0.0025(7) 0.0121(8) -0.0048(8)
O2 0.0568(12) 0.0191(9) 0.0520(12) 0.0054(8) 0.0167(10) -0.0030(8)
C1 0.0119(9) 0.0192(10) 0.0185(10) -0.0013(8) 0.0042(7) -0.0014(7)
C2 0.0194(10) 0.0268(11) 0.0242(11) 0.0014(9) 0.0086(8) -0.0023(9)
C3 0.0316(12) 0.0406(14) 0.0275(12) -0.0034(10) 0.0194(10) 0.0002(11)
C4 0.0264(12) 0.0315(13) 0.0373(13) -0.0111(10) 0.0157(10) 0.0004(10)
C5 0.0224(11) 0.0195(11) 0.0362(13) -0.0012(9) 0.0102(9) 0.0022(8)
C6 0.0160(9) 0.0192(10) 0.0245(11) -0.0006(8) 0.0071(8) -0.0013(8)
C7 0.0353(13) 0.0351(14) 0.0374(14) 0.0123(11) 0.0195(11) 0.0029(11)
C8 0.0511(18) 0.0480(17) 0.0610(19) -0.0163(15) 0.0313(15) 0.0105(14)
C9 0.0293(12) 0.0286(12) 0.0292(12) 0.0097(9) 0.0135(10) 0.0060(10)
C10 0.0157(9) 0.0216(10) 0.0187(10) -0.0042(8) 0.0031(8) -0.0037(8)
C11 0.0153(10) 0.0271(11) 0.0199(10) -0.0039(8) 0.0048(8) -0.0067(8)
C12 0.0118(9) 0.0373(13) 0.0244(11) -0.0065(9) 0.0035(8) -0.0001(9)
C13 0.0175(10) 0.0298(12) 0.0246(11) -0.0025(9) -0.0025(8) 0.0064(9)
C14 0.0196(10) 0.0251(11) 0.0167(10) -0.0017(8) 0.0016(8) 0.0001(8)
C15 0.0259(11) 0.0230(11) 0.0294(12) -0.0100(9) 0.0071(9) -0.0046(9)
C16 0.0320(13) 0.0355(13) 0.0290(12) 0.0015(10) 0.0103(10) -0.0138(10)
C17 0.0207(12) 0.0632(18) 0.0426(15) -0.0144(13) 0.0156(11) 0.0005(12)
C18 0.0390(15) 0.0417(16) 0.0457(16) 0.0032(13) -0.0038(12) 0.0225(12)
C19 0.0401(14) 0.0367(14) 0.0182(11) 0.0000(9) 0.0066(10) -0.0048(11)
C20 0.0219(10) 0.0186(10) 0.0242(11) -0.0005(8) 0.0086(8) -0.0014(8)
C21 0.0278(11) 0.0231(11) 0.0251(11) 0.0008(9) 0.0078(9) 0.0029(9)
B1 0.0178(11) 0.0166(11) 0.0163(11) -0.0004(8) 0.0045(8) -0.0016(8)

loop_
_atom_type_symbol
_atom_type_description
_atom_type_scat_dispersion_real
_atom_type_scat_dispersion_imag
_atom_type_scat_source
C C 0.0033 0.0016 'International Tables Vol C Tables 4.2.6.8 and 6.1.1.4'
H H 0.0000 0.0000 'International Tables Vol C Tables 4.2.6.8 and 6.1.1.4'
B B 0.0013 0.0007 'International Tables Vol C Tables 4.2.6.8 and 6.1.1.4'
O O 0.0106 0.0060 'International Tables Vol C Tables 4.2.6.8 and 6.1.1.4'
Fe Fe 0.3463 0.8444 'International Tables Vol C Tables 4.2.6.8 and 6.1.1.4'
Br Br -0.2901 2.4595 'International Tables Vol C Tables 4.2.6.8 and 6.1.1.4'

loop_
_geom_angle_atom_site_label_1
_geom_angle_atom_site_label_2
_geom_angle_atom_site_label_3
_geom_angle
C20 Fe1 C21 95.92(10)
C20 Fe1 B1 85.66(10)
C21 Fe1 B1 84.12(10)
C20 Fe1 C14 157.92(9)
C21 Fe1 C14 100.28(9)
B1 Fe1 C14 110.75(9)
C20 Fe1 C13 125.55(10)
C21 Fe1 C13 91.21(10)
B1 Fe1 C13 148.78(9)
C14 Fe1 C13 39.79(9)
C20 Fe1 C12 93.11(10)
C21 Fe1 C12 118.33(10)
B1 Fe1 C12 157.49(9)
C14 Fe1 C12 65.99(9)
C13 Fe1 C12 38.87(9)
C20 Fe1 C11 93.92(9)
C21 Fe1 C11 156.43(9)
B1 Fe1 C11 118.01(9)
C14 Fe1 C11 65.64(8)
C13 Fe1 C11 65.75(9)
C12 Fe1 C11 39.58(9)
C20 Fe1 C10 127.26(9)
C21 Fe1 C10 136.82(9)
B1 Fe1 C10 97.32(9)
C14 Fe1 C10 38.87(8)
C13 Fe1 C10 65.70(8)
C12 Fe1 C10 65.72(8)
C11 Fe1 C10 38.92(8)
C6 C1 C2 118.54(18)
C6 C1 B1 120.05(18)
C2 C1 B1 121.31(18)
C3 C2 C1 119.5(2)
C3 C2 C7 119.7(2)
C1 C2 C7 120.71(19)
C4 C3 C2 122.3(2)
C3 C4 C5 117.8(2)
C3 C4 C8 121.2(2)
C5 C4 C8 120.9(2)
C6 C5 C4 121.6(2)
C5 C6 C1 120.21(19)
C5 C6 C9 119.28(19)
C1 C6 C9 120.51(18)
C14 C10 C11 107.82(18)
C14 C10 C15 125.78(19)
C11 C10 C15 125.8(2)
C14 C10 Fe1 69.33(12)
C11 C10 Fe1 69.53(12)
C15 C10 Fe1 133.61(14)
C10 C11 C12 108.22(19)
C10 C11 C16 126.6(2)
C12 C11 C16 124.9(2)
C10 C11 Fe1 71.55(12)
C12 C11 Fe1 70.15(12)
C16 C11 Fe1 129.22(15)
C13 C12 C11 107.87(19)
C13 C12 C17 127.5(2)
C11 C12 C17 124.5(2)
C13 C12 Fe1 70.46(12)
C11 C12 Fe1 70.26(11)
C17 C12 Fe1 127.61(16)
C12 C13 C14 108.02(19)
C12 C13 C18 126.3(2)
C14 C13 C18 125.6(2)
C12 C13 Fe1 70.66(12)
C14 C13 Fe1 70.04(12)
C18 C13 Fe1 126.56(17)
C10 C14 C13 108.03(19)
C10 C14 C19 125.8(2)
C13 C14 C19 125.5(2)
C10 C14 Fe1 71.80(11)
C13 C14 Fe1 70.17(12)
C19 C14 Fe1 130.50(16)
O1 C20 Fe1 176.59(19)
O2 C21 Fe1 177.9(2)
C1 B1 Fe1 132.87(15)
C1 B1 Br1 107.49(14)
Fe1 B1 Br1 119.64(11)

loop_
_geom_bond_atom_site_label_1
_geom_bond_atom_site_label_2
_geom_bond_distance
Br1 B1 2.018(2)
Fe1 C20 1.750(2)
Fe1 C21 1.753(2)
Fe1 B1 1.972(2)
Fe1 C14 2.118(2)
Fe1 C13 2.120(2)
Fe1 C12 2.122(2)
Fe1 C11 2.124(2)
Fe1 C10 2.150(2)
O1 C20 1.144(3)
O2 C21 1.149(3)
C1 C6 1.408(3)
C1 C2 1.411(3)
C1 B1 1.569(3)
C2 C3 1.393(3)
C2 C7 1.510(3)
C3 C4 1.388(4)
C4 C5 1.394(3)
C4 C8 1.512(3)
C5 C6 1.393(3)
C6 C9 1.513(3)
C10 C14 1.421(3)
C10 C11 1.424(3)
C10 C15 1.495(3)
C11 C12 1.438(3)
C11 C16 1.500(3)
C12 C13 1.412(3)
C12 C17 1.505(3)
C13 C14 1.442(3)
C13 C18 1.499(3)
C14 C19 1.501(3)
